data_7245821
loop_
_publ_author_name
'Hunter, L. R.'
'Sellars, J. D.'
'Probert, M. R.'

_publ_section_title
;
 A reversible pressure-induced bond rearrangement of flexible lanthanide
 2,5-bis(allyloxy)terephthalate coordination polymer networks
;
_journal_name_full CrystEngComm
_journal_paper_doi 10.1039/D2CE00499B
_journal_year 2022
_chemical_formula_moiety 'C24 H34 N3 O11 Tb'
_chemical_formula_sum 'C24 H34 N3 O11 Tb'
_chemical_formula_weight 699.46
_space_group_crystal_system triclinic
_space_group_IT_number 2
_space_group_name_Hall '-P 1'
_space_group_name_H-M_alt 'P -1'
_atom_sites_solution_hydrogens geom
_audit_creation_date 2022-10-21
_audit_creation_method
;
Olex2 1.3
(compiled 2020.12.01 svn.r5f60950 for OlexSys, GUI svn.r6408)
;
_audit_update_record
;
2022-10-21 deposited with the CCDC.	2022-11-09 downloaded from the CCDC.
;
_cell_angle_alpha 83.999(5)
_cell_angle_beta 71.592(6)
_cell_angle_gamma 89.746(5)
_cell_formula_units_Z 2
_cell_length_a 10.4991(13)
_cell_length_b 10.5703(13)
_cell_length_c 13.8816(17)
_cell_measurement_reflns_used 9917
_cell_measurement_temperature 290.0
_cell_measurement_theta_max 66.748
_cell_measurement_theta_min 3.376
_cell_volume 1453.1(3)
_computing_cell_refinement 'SAINT V8.38A (?, 2016)'
_computing_data_reduction 'SAINT V8.38A (?, 2016)'
_computing_molecular_graphics 'Olex2 1.3 (Dolomanov et al., 2009)'
_computing_publication_material 'Olex2 1.3 (Dolomanov et al., 2009)'
_computing_structure_refinement 'XL  (Sheldrick, 2008)'
_computing_structure_solution 'XT  (Sheldrick, 2015)'
_diffrn_ambient_temperature 290.0
_diffrn_measured_fraction_theta_full 0.971
_diffrn_measured_fraction_theta_max 0.971
_diffrn_measurement_device_type 'Bruker D8 Venture'
_diffrn_measurement_method '\f and \w scans'
_diffrn_radiation_type CuK\a
_diffrn_radiation_wavelength 1.54178
_diffrn_reflns_av_R_equivalents 0.0637
_diffrn_reflns_av_unetI/netI 0.0569
_diffrn_reflns_Laue_measured_fraction_full 0.971
_diffrn_reflns_Laue_measured_fraction_max 0.971
_diffrn_reflns_limit_h_max 12
_diffrn_reflns_limit_h_min -12
_diffrn_reflns_limit_k_max 12
_diffrn_reflns_limit_k_min -12
_diffrn_reflns_limit_l_max 16
_diffrn_reflns_limit_l_min -16
_diffrn_reflns_number 15951
_diffrn_reflns_point_group_measured_fraction_full 0.971
_diffrn_reflns_point_group_measured_fraction_max 0.971
_diffrn_reflns_theta_full 67.217
_diffrn_reflns_theta_max 67.217
_diffrn_reflns_theta_min 4.649
_diffrn_source_current 1.0
_diffrn_source_power 0.05
_diffrn_source_voltage 50.0
_diffrn_standards_number 0
_exptl_absorpt_coefficient_mu 12.490
_exptl_absorpt_correction_T_max 0.5060
_exptl_absorpt_correction_T_min 0.2074
_exptl_absorpt_correction_type numerical
_exptl_absorpt_process_details
;
SADABS-2016/2 (Bruker,2016) was used for absorption correction.
wR2(int) was 0.1242 before and 0.0949 after correction.
The Ratio of minimum to maximum transmission is 0.4099.
The \l/2 correction factor is Not present.
;
_exptl_crystal_density_diffrn 1.599
_exptl_crystal_description plate
_exptl_crystal_F_000 704
_exptl_crystal_size_max 0.145
_exptl_crystal_size_mid 0.075
_exptl_crystal_size_min 0.052
_refine_diff_density_max 1.444
_refine_diff_density_min -0.867
_refine_diff_density_rms 0.105
_refine_ls_extinction_method none
_refine_ls_goodness_of_fit_ref 1.111
_refine_ls_hydrogen_treatment constr
_refine_ls_matrix_type full
_refine_ls_number_parameters 355
_refine_ls_number_reflns 5063
_refine_ls_number_restraints 273
_refine_ls_restrained_S_all 1.094
_refine_ls_R_factor_all 0.0567
_refine_ls_R_factor_gt 0.0535
_refine_ls_shift/su_max 0.000
_refine_ls_shift/su_mean 0.000
_refine_ls_structure_factor_coef Fsqd
_refine_ls_weighting_details 'w=1/[\s^2^(Fo^2^)+(0.0824P)^2^+1.9350P] where P=(Fo^2^+2Fc^2^)/3'
_refine_ls_weighting_scheme calc
_refine_ls_wR_factor_gt 0.1506
_refine_ls_wR_factor_ref 0.1533
_reflns_Friedel_coverage 0.000
_reflns_number_gt 4613
_reflns_number_total 5063
_reflns_threshold_expression 'I > 2\s(I)'
_cod_data_source_file d2ce00499b2.cif
_cod_data_source_block 022_r39_rt
_cod_database_code 7245821
_shelx_shelxl_version_number 2018/3
_shelx_space_group_comment
;
The symmetry employed for this shelxl refinement is uniquely defined
by the following loop, which should always be used as a source of
symmetry information in preference to the above space-group names.
They are only intended as comments.
;
_shelx_estimated_absorpt_t_max 0.563
_shelx_estimated_absorpt_t_min 0.265
_olex2_refinement_description
;
1. Fixed Uiso
 At 1.2 times of:
  All C(H) groups, All C(H,H) groups
 At 1.5 times of:
  All C(H,H,H) groups
2. Restrained distances
 C16-C18
 2.5 with sigma of 0.02
 N2_$1-C18_$1 \\sim N2_$1-C16_$1
 with sigma of 0.02
3. Uiso/Uaniso restraints and constraints
C16 \\sim C17: within 2A with sigma of 0.04 and sigma for terminal atoms of
0.08 within 2A
4. Rigid body (RIGU) restrains
 All non-hydrogen atoms
 with sigma for 1-2 distances of 0.004 and sigma for 1-3 distances of 0.004
5.a Secondary CH2 refined with riding coordinates:
 C5(H5A,H5B), C12(H12A,H12B), C16(H16A,H16B), C18(H18A,H18B), C21(H21A,H21B),
 C23(H23A,H23B)
5.b Me refined with riding coordinates:
 C17(H17A,H17B,H17C)
5.c Aromatic/amide H refined with riding coordinates:
 C4(H4), C6(H6), C10(H10), C13(H13), C15(H15), C20(H20)
5.d X=CH2 refined with riding coordinates:
 C7(H7A,H7B), C14(H14A,H14B)
5.e Idealised Me refined as rotating group:
 C19(H19A,H19B,H19C), C22(H22A,H22B,H22C), C24(H24A,H24B,H24C)
;
_olex2_submission_special_instructions 'No special instructions were received'

loop_
_space_group_symop_operation_xyz
'x, y, z'
'-x, -y, -z'

loop_
_atom_site_label
_atom_site_type_symbol
_atom_site_fract_x
_atom_site_fract_y
_atom_site_fract_z
_atom_site_U_iso_or_equiv
_atom_site_adp_type
_atom_site_occupancy
_atom_site_site_symmetry_order
_atom_site_calc_flag
_atom_site_refinement_flags_posn
_atom_site_refinement_flags_adp
_atom_site_refinement_flags_occupancy
_atom_site_disorder_assembly
_atom_site_disorder_group
Tb1 Tb 0.57620(3) 0.50419(3) 0.33390(2) 0.05102(16) Uani 1 1 d . . . . .
O1 O 0.6898(5) 0.4434(5) 0.4459(4) 0.0672(12) Uani 1 1 d . . . . .
O2 O 0.4465(6) 0.3325(5) 0.4338(4) 0.0698(12) Uani 1 1 d . . . . .
O3 O 0.7013(6) 0.3339(6) 0.2539(5) 0.0890(17) Uani 1 1 d . . . . .
O4 O 0.4697(6) 0.4383(6) 0.2150(4) 0.0759(13) Uani 1 1 d . . . . .
O5 O 0.8063(6) 0.5908(7) 0.2337(5) 0.0874(15) Uani 1 1 d . . . . .
O6 O 0.6481(7) 0.6589(7) 0.1783(4) 0.0901(17) Uani 1 1 d . . . . .
O7 O 0.8502(11) 0.7351(11) 0.1062(8) 0.154(4) Uani 1 1 d . . . . .
O8 O 0.6415(4) 0.4162(5) 0.6145(4) 0.0666(12) Uani 1 1 d . . . . .
O9 O 0.4016(6) 0.3027(5) 0.6020(4) 0.0739(13) Uani 1 1 d . . . . .
O10 O 0.8611(5) 0.3194(6) 0.6565(5) 0.0818(15) Uani 1 1 d . . . . .
O11 O 0.7183(10) -0.0965(7) 0.5493(10) 0.142(4) Uani 1 1 d . . . . .
N1 N 0.7712(8) 0.6627(8) 0.1718(6) 0.0829(17) Uani 1 1 d . . . . .
N2 N 0.7297(12) 0.1351(10) 0.2098(9) 0.130(3) Uani 1 1 d . . . . .
N3 N 0.3189(8) 0.4224(8) 0.1322(7) 0.093(2) Uani 1 1 d . . . . .
C1 C 0.7217(7) 0.4379(6) 0.5260(5) 0.0584(14) Uani 1 1 d . . . . .
C2 C 0.8673(6) 0.4647(7) 0.5136(5) 0.0577(14) Uani 1 1 d . . . . .
C3 C 0.9325(7) 0.4097(7) 0.5807(5) 0.0612(14) Uani 1 1 d . . . . .
C4 C 1.0643(7) 0.4463(7) 0.5654(5) 0.0604(15) Uani 1 1 d . . . . .
H4 H 1.107972 0.409867 0.609775 0.072 Uiso 1 1 calc R U . . .
C5 C 0.9272(10) 0.2496(9) 0.7169(7) 0.083(2) Uani 1 1 d . . . . .
H5A H 0.971497 0.306921 0.747260 0.100 Uiso 1 1 calc R U . . .
H5B H 0.994715 0.197776 0.675214 0.100 Uiso 1 1 calc R U . . .
C6 C 0.8267(13) 0.1678(11) 0.7975(9) 0.106(3) Uani 1 1 d . . . . .
H6 H 0.857444 0.115160 0.842958 0.127 Uiso 1 1 calc R U . . .
C7 C 0.6988(13) 0.1632(12) 0.8103(10) 0.120(4) Uani 1 1 d . . . . .
H7A H 0.664018 0.214334 0.766545 0.144 Uiso 1 1 calc R U . . .
H7B H 0.641981 0.108796 0.863299 0.144 Uiso 1 1 calc R U . . .
C8 C 0.4330(8) 0.2654(6) 0.5155(6) 0.0631(15) Uani 1 1 d . . . . .
C9 C 0.4639(8) 0.1254(7) 0.5097(5) 0.0671(16) Uani 1 1 d . . . . .
C10 C 0.5703(10) 0.0798(7) 0.5376(7) 0.078(2) Uani 1 1 d . . . . .
H10 H 0.618364 0.133506 0.563423 0.094 Uiso 1 1 calc R U . . .
C11 C 0.6079(10) -0.0455(7) 0.5281(8) 0.081(2) Uani 1 1 d . . . . .
C12 C 0.7854(15) -0.0280(16) 0.5960(15) 0.146(6) Uani 1 1 d . . . . .
H12A H 0.724367 -0.006139 0.660336 0.175 Uiso 1 1 calc R U . . .
H12B H 0.821704 0.050356 0.553261 0.175 Uiso 1 1 calc R U . . .
C13 C 0.8959(19) -0.1038(17) 0.6148(18) 0.172(8) Uani 1 1 d . . . . .
H13 H 0.961844 -0.057032 0.628495 0.206 Uiso 1 1 calc R U . . .
C14 C 0.913(2) -0.2107(16) 0.6151(13) 0.161(7) Uani 1 1 d . . . . .
H14A H 0.851102 -0.263748 0.602049 0.194 Uiso 1 1 calc R U . . .
H14B H 0.988146 -0.244649 0.628377 0.194 Uiso 1 1 calc R U . . .
C15 C 0.6607(14) 0.2276(10) 0.2530(9) 0.113(4) Uani 1 1 d . . . . .
H15 H 0.569955 0.209944 0.287155 0.135 Uiso 1 1 calc R U . . .
C16 C 0.858(2) 0.110(3) 0.231(2) 0.272(13) Uani 1 1 d D U . . .
H16A H 0.872804 0.021507 0.248891 0.326 Uiso 1 1 calc R U . . .
H16B H 0.878317 0.165111 0.276164 0.326 Uiso 1 1 calc R U . . .
C17 C 0.918(3) 0.157(3) 0.117(2) 0.299(16) Uani 1 1 d . U . . .
H17A H 1.013757 0.154581 0.097060 0.449 Uiso 1 1 calc R U . . .
H17B H 0.885376 0.102031 0.078016 0.449 Uiso 1 1 calc R U . . .
H17C H 0.890751 0.242035 0.104606 0.449 Uiso 1 1 calc R U . . .
C18 C 0.6596(18) 0.0120(13) 0.2060(13) 0.180(7) Uani 1 1 d D . . . .
H18A H 0.566283 0.011823 0.248330 0.216 Uiso 1 1 calc R U . . .
H18B H 0.702023 -0.059380 0.232189 0.216 Uiso 1 1 calc R U . . .
C19 C 0.668(2) -0.001(2) 0.0961(19) 0.213(10) Uani 1 1 d . . . . .
H19A H 0.760137 0.006072 0.053638 0.320 Uiso 1 1 calc R U . . .
H19B H 0.618084 0.064922 0.072876 0.320 Uiso 1 1 calc R U . . .
H19C H 0.630794 -0.082657 0.092468 0.320 Uiso 1 1 calc R U . . .
C20 C 0.3611(10) 0.4642(9) 0.2025(7) 0.083(2) Uani 1 1 d . . . . .
H20 H 0.305316 0.517078 0.246014 0.099 Uiso 1 1 calc R U . . .
C21 C 0.4035(12) 0.3404(11) 0.0603(8) 0.104(3) Uani 1 1 d . . . . .
H21A H 0.497180 0.357242 0.052489 0.125 Uiso 1 1 calc R U . . .
H21B H 0.391196 0.359427 -0.006039 0.125 Uiso 1 1 calc R U . . .
C22 C 0.369(2) 0.2052(16) 0.0970(18) 0.195(9) Uani 1 1 d . . . . .
H22A H 0.349257 0.192868 0.169794 0.292 Uiso 1 1 calc R U . . .
H22B H 0.443364 0.154264 0.065429 0.292 Uiso 1 1 calc R U . . .
H22C H 0.291748 0.180377 0.079716 0.292 Uiso 1 1 calc R U . . .
C23 C 0.1834(15) 0.4517(16) 0.1271(13) 0.149(6) Uani 1 1 d . . . . .
H23A H 0.139969 0.372987 0.121987 0.179 Uiso 1 1 calc R U . . .
H23B H 0.131784 0.482492 0.190967 0.179 Uiso 1 1 calc R U . . .
C24 C 0.1770(19) 0.5415(19) 0.0463(14) 0.176(7) Uani 1 1 d . . . . .
H24A H 0.226660 0.512181 -0.017716 0.264 Uiso 1 1 calc R U . . .
H24B H 0.214952 0.621656 0.052311 0.264 Uiso 1 1 calc R U . . .
H24C H 0.084977 0.551975 0.049312 0.264 Uiso 1 1 calc R U . . .

loop_
_atom_site_aniso_label
_atom_site_aniso_U_11
_atom_site_aniso_U_22
_atom_site_aniso_U_33
_atom_site_aniso_U_23
_atom_site_aniso_U_13
_atom_site_aniso_U_12
Tb1 0.0529(2) 0.0582(2) 0.0531(2) -0.02033(15) -0.02805(16) 0.00888(15)
O1 0.067(3) 0.078(3) 0.075(3) -0.024(2) -0.045(2) 0.016(2)
O2 0.084(3) 0.062(3) 0.072(3) -0.011(2) -0.036(3) -0.001(2)
O3 0.086(4) 0.094(4) 0.106(4) -0.053(3) -0.044(3) 0.033(3)
O4 0.080(3) 0.092(4) 0.073(3) -0.033(3) -0.042(3) 0.013(3)
O5 0.074(3) 0.105(4) 0.086(4) -0.008(3) -0.031(3) 0.009(3)
O6 0.102(4) 0.110(4) 0.067(3) 0.005(3) -0.045(3) -0.004(3)
O7 0.135(7) 0.175(9) 0.120(6) 0.039(6) -0.009(5) -0.029(6)
O8 0.044(2) 0.092(3) 0.071(3) -0.023(2) -0.025(2) 0.023(2)
O9 0.094(4) 0.063(3) 0.068(3) -0.027(2) -0.026(3) 0.001(2)
O10 0.064(3) 0.099(4) 0.087(3) 0.014(3) -0.039(3) 0.000(3)
O11 0.148(7) 0.075(4) 0.266(12) -0.040(5) -0.146(8) 0.022(4)
N1 0.085(4) 0.097(5) 0.070(4) -0.015(3) -0.028(3) 0.001(3)
N2 0.167(9) 0.100(6) 0.141(8) -0.063(6) -0.060(7) 0.060(6)
N3 0.098(5) 0.108(5) 0.108(5) -0.049(4) -0.072(4) 0.019(4)
C1 0.057(3) 0.066(4) 0.065(3) -0.024(3) -0.031(3) 0.017(3)
C2 0.056(3) 0.070(4) 0.060(3) -0.020(3) -0.032(3) 0.020(3)
C3 0.062(3) 0.071(4) 0.058(3) -0.009(3) -0.029(3) 0.016(3)
C4 0.062(3) 0.072(4) 0.063(4) -0.015(3) -0.040(3) 0.020(3)
C5 0.090(5) 0.083(5) 0.087(5) 0.000(4) -0.047(4) 0.015(4)
C6 0.121(6) 0.093(6) 0.107(7) 0.019(5) -0.050(6) -0.001(6)
C7 0.118(7) 0.114(8) 0.117(8) 0.016(7) -0.032(7) -0.020(7)
C8 0.074(4) 0.055(3) 0.067(3) -0.017(3) -0.029(3) -0.004(3)
C9 0.084(4) 0.063(3) 0.062(4) -0.020(3) -0.029(3) -0.005(3)
C10 0.103(6) 0.055(3) 0.098(6) -0.025(4) -0.056(5) -0.001(3)
C11 0.103(6) 0.059(4) 0.107(6) -0.024(4) -0.064(5) 0.009(4)
C12 0.128(10) 0.152(11) 0.207(16) -0.051(11) -0.112(11) 0.021(8)
C13 0.162(13) 0.132(9) 0.28(2) -0.048(12) -0.140(16) 0.040(9)
C14 0.211(18) 0.123(9) 0.139(12) -0.030(9) -0.035(12) 0.046(10)
C15 0.142(9) 0.079(5) 0.101(7) -0.039(5) -0.006(6) 0.021(5)
C16 0.212(18) 0.38(4) 0.26(2) -0.11(3) -0.103(17) 0.122(18)
C17 0.28(2) 0.27(3) 0.27(2) -0.10(2) 0.05(2) -0.14(2)
C18 0.242(16) 0.082(7) 0.154(11) -0.036(8) 0.031(11) 0.011(8)
C19 0.21(2) 0.22(2) 0.25(2) -0.14(2) -0.092(18) 0.060(17)
C20 0.092(5) 0.096(6) 0.085(5) -0.033(4) -0.056(5) 0.017(4)
C21 0.124(8) 0.126(7) 0.096(6) -0.044(5) -0.071(6) 0.021(6)
C22 0.25(2) 0.109(8) 0.22(2) -0.069(11) -0.061(17) 0.026(11)
C23 0.146(9) 0.178(13) 0.192(13) -0.090(10) -0.129(10) 0.063(9)
C24 0.194(16) 0.210(17) 0.191(15) -0.096(12) -0.134(14) 0.109(13)

loop_
_atom_type_symbol
_atom_type_description
_atom_type_scat_dispersion_real
_atom_type_scat_dispersion_imag
_atom_type_scat_source
C C 0.0181 0.0091 'International Tables Vol C Tables 4.2.6.8 and 6.1.1.4'
H H 0.0000 0.0000 'International Tables Vol C Tables 4.2.6.8 and 6.1.1.4'
N N 0.0311 0.0180 'International Tables Vol C Tables 4.2.6.8 and 6.1.1.4'
O O 0.0492 0.0322 'International Tables Vol C Tables 4.2.6.8 and 6.1.1.4'
Tb Tb -9.1472 9.1891 'International Tables Vol C Tables 4.2.6.8 and 6.1.1.4'

loop_
_geom_angle_atom_site_label_1
_geom_angle_atom_site_label_2
_geom_angle_atom_site_label_3
_geom_angle
_geom_angle_site_symmetry_1
_geom_angle_site_symmetry_3
_geom_angle_publ_flag
O1 Tb1 O2 77.34(19) . . ?
O1 Tb1 O3 79.5(2) . . ?
O1 Tb1 O4 146.75(19) . . ?
O1 Tb1 O5 79.6(2) . . ?
O1 Tb1 O6 128.6(2) . . ?
O1 Tb1 O8 122.82(18) . 2_666 ?
O1 Tb1 O9 78.36(19) . 2_666 ?
O2 Tb1 O3 80.2(2) . . ?
O2 Tb1 O4 80.33(19) . . ?
O2 Tb1 O5 146.9(2) . . ?
O2 Tb1 O6 152.5(2) . . ?
O2 Tb1 O8 76.54(19) . 2_666 ?
O2 Tb1 O9 122.82(18) . 2_666 ?
O3 Tb1 O4 72.6(2) . . ?
O3 Tb1 O5 72.5(2) . . ?
O3 Tb1 O6 94.8(3) . . ?
O4 Tb1 O5 108.1(2) . . ?
O4 Tb1 O6 72.4(2) . . ?
O6 Tb1 O5 50.7(2) . . ?
O8 Tb1 O3 142.2(2) 2_666 . ?
O8 Tb1 O4 74.39(18) 2_666 . ?
O8 Tb1 O5 136.4(2) 2_666 . ?
O8 Tb1 O6 92.4(2) 2_666 . ?
O8 Tb1 O9 74.86(19) 2_666 2_666 ?
O9 Tb1 O3 142.8(2) 2_666 . ?
O9 Tb1 O4 134.8(2) 2_666 . ?
O9 Tb1 O5 74.4(2) 2_666 . ?
O9 Tb1 O6 76.7(2) 2_666 . ?
C1 O1 Tb1 158.5(4) . . ?
C8 O2 Tb1 139.6(5) . . ?
C15 O3 Tb1 127.5(7) . . ?
C20 O4 Tb1 131.9(5) . . ?
N1 O5 Tb1 96.0(5) . . ?
N1 O6 Tb1 95.8(5) . . ?
C1 O8 Tb1 123.6(4) . 2_666 ?
C8 O9 Tb1 135.3(5) . 2_666 ?
C3 O10 C5 119.1(6) . . ?
C12 O11 C11 119.1(9) . . ?
O5 N1 Tb1 59.0(4) . . ?
O5 N1 O6 117.3(7) . . ?
O6 N1 Tb1 58.4(4) . . ?
O7 N1 Tb1 176.5(8) . . ?
O7 N1 O5 122.2(9) . . ?
O7 N1 O6 120.5(9) . . ?
C15 N2 C16 116.3(15) . . ?
C15 N2 C18 120.1(12) . . ?
C16 N2 C18 110.9(14) . . ?
C20 N3 C21 120.1(8) . . ?
C20 N3 C23 120.7(9) . . ?
C21 N3 C23 119.1(8) . . ?
O1 C1 C2 117.0(6) . . ?
O8 C1 O1 124.9(6) . . ?
O8 C1 C2 118.0(6) . . ?
C3 C2 C1 123.7(6) . . ?
C4 C2 C1 117.0(6) 2_766 . ?
C4 C2 C3 119.3(6) 2_766 . ?
O10 C3 C2 117.0(6) . . ?
O10 C3 C4 124.1(6) . . ?
C4 C3 C2 118.8(7) . . ?
C2 C4 C3 121.9(6) 2_766 . ?
C2 C4 H4 119.1 2_766 . ?
C3 C4 H4 119.1 . . ?
O10 C5 H5A 110.0 . . ?
O10 C5 H5B 110.0 . . ?
O10 C5 C6 108.3(8) . . ?
H5A C5 H5B 108.4 . . ?
C6 C5 H5A 110.0 . . ?
C6 C5 H5B 110.0 . . ?
C5 C6 H6 117.3 . . ?
C7 C6 C5 125.3(10) . . ?
C7 C6 H6 117.3 . . ?
C6 C7 H7A 120.0 . . ?
C6 C7 H7B 120.0 . . ?
H7A C7 H7B 120.0 . . ?
O2 C8 O9 126.3(7) . . ?
O2 C8 C9 117.2(6) . . ?
O9 C8 C9 116.4(6) . . ?
C10 C9 C8 118.6(6) . . ?
C10 C9 C11 119.5(7) . 2_656 ?
C11 C9 C8 121.8(7) 2_656 . ?
C9 C10 H10 119.5 . . ?
C9 C10 C11 121.0(7) . . ?
C11 C10 H10 119.5 . . ?
O11 C11 C9 116.1(7) . 2_656 ?
O11 C11 C10 124.4(7) . . ?
C9 C11 C10 119.5(8) 2_656 . ?
O11 C12 H12A 109.8 . . ?
O11 C12 H12B 109.8 . . ?
O11 C12 C13 109.4(13) . . ?
H12A C12 H12B 108.2 . . ?
C13 C12 H12A 109.8 . . ?
C13 C12 H12B 109.8 . . ?
C12 C13 H13 115.0 . . ?
C14 C13 C12 130(2) . . ?
C14 C13 H13 115.0 . . ?
C13 C14 H14A 120.0 . . ?
C13 C14 H14B 120.0 . . ?
H14A C14 H14B 120.0 . . ?
O3 C15 N2 127.2(13) . . ?
O3 C15 H15 116.4 . . ?
N2 C15 H15 116.4 . . ?
N2 C16 H16A 114.9 . . ?
N2 C16 H16B 114.9 . . ?
N2 C16 C17 82(2) . . ?
H16A C16 H16B 112.0 . . ?
C17 C16 H16A 114.9 . . ?
C17 C16 H16B 114.9 . . ?
C16 C17 H17A 109.5 . . ?
C16 C17 H17B 109.5 . . ?
C16 C17 H17C 109.5 . . ?
H17A C17 H17B 109.5 . . ?
H17A C17 H17C 109.5 . . ?
H17B C17 H17C 109.5 . . ?
N2 C18 H18A 109.8 . . ?
N2 C18 H18B 109.8 . . ?
N2 C18 C19 109.2(14) . . ?
H18A C18 H18B 108.3 . . ?
C19 C18 H18A 109.8 . . ?
C19 C18 H18B 109.8 . . ?
C18 C19 H19A 109.5 . . ?
C18 C19 H19B 109.5 . . ?
C18 C19 H19C 109.5 . . ?
H19A C19 H19B 109.5 . . ?
H19A C19 H19C 109.5 . . ?
H19B C19 H19C 109.5 . . ?
O4 C20 N3 124.5(9) . . ?
O4 C20 H20 117.8 . . ?
N3 C20 H20 117.8 . . ?
N3 C21 H21A 109.5 . . ?
N3 C21 H21B 109.5 . . ?
N3 C21 C22 110.7(13) . . ?
H21A C21 H21B 108.1 . . ?
C22 C21 H21A 109.5 . . ?
C22 C21 H21B 109.5 . . ?
C21 C22 H22A 109.5 . . ?
C21 C22 H22B 109.5 . . ?
C21 C22 H22C 109.5 . . ?
H22A C22 H22B 109.5 . . ?
H22A C22 H22C 109.5 . . ?
H22B C22 H22C 109.5 . . ?
N3 C23 H23A 108.2 . . ?
N3 C23 H23B 108.2 . . ?
H23A C23 H23B 107.4 . . ?
C24 C23 N3 116.4(16) . . ?
C24 C23 H23A 108.2 . . ?
C24 C23 H23B 108.2 . . ?
C23 C24 H24A 109.5 . . ?
C23 C24 H24B 109.5 . . ?
C23 C24 H24C 109.5 . . ?
H24A C24 H24B 109.5 . . ?
H24A C24 H24C 109.5 . . ?
H24B C24 H24C 109.5 . . ?

loop_
_geom_bond_atom_site_label_1
_geom_bond_atom_site_label_2
_geom_bond_distance
_geom_bond_site_symmetry_2
_geom_bond_publ_flag
Tb1 O1 2.282(4) . ?
Tb1 O2 2.318(5) . ?
Tb1 O3 2.382(5) . ?
Tb1 O4 2.423(5) . ?
Tb1 O5 2.498(6) . ?
Tb1 O6 2.481(6) . ?
Tb1 O8 2.350(4) 2_666 ?
Tb1 O9 2.351(5) 2_666 ?
O1 C1 1.254(8) . ?
O2 C8 1.241(9) . ?
O3 C15 1.206(13) . ?
O4 C20 1.232(10) . ?
O5 N1 1.230(9) . ?
O6 N1 1.267(10) . ?
O7 N1 1.219(11) . ?
O8 C1 1.250(9) . ?
O9 C8 1.246(9) . ?
O10 C3 1.370(9) . ?
O10 C5 1.400(9) . ?
O11 C11 1.378(11) . ?
O11 C12 1.354(14) . ?
N2 C15 1.297(13) . ?
N2 C16 1.485(15) . ?
N2 C18 1.512(14) . ?
N3 C20 1.307(10) . ?
N3 C21 1.467(13) . ?
N3 C23 1.476(14) . ?
C1 C2 1.508(9) . ?
C2 C3 1.400(9) . ?
C2 C4 1.378(10) 2_766 ?
C3 C4 1.383(10) . ?
C4 H4 0.9300 . ?
C5 H5A 0.9700 . ?
C5 H5B 0.9700 . ?
C5 C6 1.475(15) . ?
C6 H6 0.9300 . ?
C6 C7 1.298(16) . ?
C7 H7A 0.9300 . ?
C7 H7B 0.9300 . ?
C8 C9 1.519(10) . ?
C9 C10 1.363(12) . ?
C9 C11 1.380(10) 2_656 ?
C10 H10 0.9300 . ?
C10 C11 1.388(11) . ?
C12 H12A 0.9700 . ?
C12 H12B 0.9700 . ?
C12 C13 1.481(19) . ?
C13 H13 0.9300 . ?
C13 C14 1.14(2) . ?
C14 H14A 0.9300 . ?
C14 H14B 0.9300 . ?
C15 H15 0.9300 . ?
C16 H16A 0.9700 . ?
C16 H16B 0.9700 . ?
C16 C17 1.53(4) . ?
C17 H17A 0.9600 . ?
C17 H17B 0.9600 . ?
C17 H17C 0.9600 . ?
C18 H18A 0.9700 . ?
C18 H18B 0.9700 . ?
C18 C19 1.52(3) . ?
C19 H19A 0.9600 . ?
C19 H19B 0.9600 . ?
C19 H19C 0.9600 . ?
C20 H20 0.9300 . ?
C21 H21A 0.9700 . ?
C21 H21B 0.9700 . ?
C21 C22 1.47(2) . ?
C22 H22A 0.9600 . ?
C22 H22B 0.9600 . ?
C22 H22C 0.9600 . ?
C23 H23A 0.9700 . ?
C23 H23B 0.9700 . ?
C23 C24 1.41(2) . ?
C24 H24A 0.9600 . ?
C24 H24B 0.9600 . ?
C24 H24C 0.9600 . ?

loop_
_geom_torsion_atom_site_label_1
_geom_torsion_atom_site_label_2
_geom_torsion_atom_site_label_3
_geom_torsion_atom_site_label_4
_geom_torsion
_geom_torsion_site_symmetry_1
_geom_torsion_site_symmetry_2
_geom_torsion_site_symmetry_3
_geom_torsion_site_symmetry_4
_geom_torsion_publ_flag
Tb1 O1 C1 O8 51.5(18) . . . . ?
Tb1 O1 C1 C2 -126.0(12) . . . . ?
Tb1 O2 C8 O9 61.0(12) . . . . ?
Tb1 O2 C8 C9 -116.0(7) . . . . ?
Tb1 O3 C15 N2 -179.5(10) . . . . ?
Tb1 O4 C20 N3 178.3(7) . . . . ?
Tb1 O5 N1 O6 -4.1(8) . . . . ?
Tb1 O5 N1 O7 176.1(10) . . . . ?
Tb1 O6 N1 O5 4.1(8) . . . . ?
Tb1 O6 N1 O7 -176.1(9) . . . . ?
Tb1 O8 C1 O1 -38.2(9) 2_666 . . . ?
Tb1 O8 C1 C2 139.4(5) 2_666 . . . ?
Tb1 O9 C8 O2 -26.6(13) 2_666 . . . ?
Tb1 O9 C8 C9 150.4(6) 2_666 . . . ?
O1 C1 C2 C3 -149.4(7) . . . . ?
O1 C1 C2 C4 34.2(9) . . . 2_766 ?
O2 C8 C9 C10 114.4(9) . . . . ?
O2 C8 C9 C11 -62.0(11) . . . 2_656 ?
O8 C1 C2 C3 32.9(10) . . . . ?
O8 C1 C2 C4 -143.6(7) . . . 2_766 ?
O9 C8 C9 C10 -62.8(10) . . . . ?
O9 C8 C9 C11 120.7(9) . . . 2_656 ?
O10 C3 C4 C2 178.3(7) . . . 2_766 ?
O10 C5 C6 C7 -0.7(18) . . . . ?
O11 C12 C13 C14 -17(4) . . . . ?
C1 C2 C3 O10 5.2(10) . . . . ?
C1 C2 C3 C4 -176.4(6) . . . . ?
C2 C3 C4 C2 0.1(11) . . . 2_766 ?
C3 O10 C5 C6 175.2(8) . . . . ?
C4 C2 C3 O10 -178.5(6) 2_766 . . . ?
C4 C2 C3 C4 -0.1(11) 2_766 . . . ?
C5 O10 C3 C2 171.6(7) . . . . ?
C5 O10 C3 C4 -6.7(12) . . . . ?
C8 C9 C10 C11 -176.2(8) . . . . ?
C9 C10 C11 O11 176.3(10) . . . . ?
C9 C10 C11 C9 -0.3(16) . . . 2_656 ?
C11 O11 C12 C13 177.6(15) . . . . ?
C11 C9 C10 C11 0.3(16) 2_656 . . . ?
C12 O11 C11 C9 -173.4(13) . . . 2_656 ?
C12 O11 C11 C10 10(2) . . . . ?
C15 N2 C16 C17 -112.9(19) . . . . ?
C15 N2 C18 C19 111.4(17) . . . . ?
C16 N2 C15 O3 49(2) . . . . ?
C16 N2 C18 C19 -108(2) . . . . ?
C18 N2 C15 O3 -173.1(14) . . . . ?
C18 N2 C16 C17 105.1(18) . . . . ?
C20 N3 C21 C22 94.4(15) . . . . ?
C20 N3 C23 C24 107.1(15) . . . . ?
C21 N3 C20 O4 -1.0(17) . . . . ?
C21 N3 C23 C24 -75.9(16) . . . . ?
C23 N3 C20 O4 176.0(12) . . . . ?
C23 N3 C21 C22 -82.7(16) . . . . ?
